data_2003622
loop_
_publ_author_name
'Llamas-Saiz, A. L.'
'Foces-Foces, C.'
'Weber, E.'
'Wimmer, C.'

_publ_section_title
;
 A Crystalline Inclusion Compound and Two Host Structures Containing
 Chiral Molecules Derived from Lactic Acid
;
_journal_issue 7
_journal_name_full 'Acta Crystallographica Section C'
_journal_page_first 1447
_journal_page_last 1452
_journal_paper_doi 10.1107/S0108270195000801
_journal_volume 51
_journal_year 1995
_chemical_formula_moiety 'C17 H20 O2'
_chemical_formula_sum 'C17 H20 O2'
_chemical_formula_weight 256.34
_space_group_IT_number 171
_symmetry_cell_setting hexagonal
_symmetry_space_group_name_Hall 'P 62'
_symmetry_space_group_name_H-M 'P 62'
_atom_type_scat_source IntTabIV
_cell_angle_alpha 90
_cell_angle_beta 90
_cell_angle_gamma 120
_cell_formula_units_Z 12
_cell_length_a 21.8247(7)
_cell_length_b 21.8247(7)
_cell_length_c 11.1964(4)
_cell_measurement_reflns_used 97
_cell_measurement_temperature 295
_cell_measurement_theta_max 45
_cell_measurement_theta_min 2
_cell_volume 4618.5(3)
_diffrn_measurement_device 'Philips PW1100 four-circle'
_diffrn_measurement_method '\w/2\q scans'
_diffrn_radiation_type CuK\a
_diffrn_radiation_wavelength 1.5418
_diffrn_reflns_limit_h_max 23
_diffrn_reflns_limit_h_min -23
_diffrn_reflns_limit_k_max 23
_diffrn_reflns_limit_k_min -23
_diffrn_reflns_limit_l_max 14
_diffrn_reflns_limit_l_min -14
_diffrn_reflns_number 6014
_diffrn_reflns_theta_max 65
_diffrn_standards_decay_% 0
_diffrn_standards_interval_time 90
_diffrn_standards_number 2
_exptl_absorpt_coefficient_mu 0.527
_exptl_absorpt_correction_type none
_exptl_crystal_colour colourless
_exptl_crystal_density_diffrn 1.106
_exptl_crystal_description cube
_exptl_crystal_size_max 0.37
_exptl_crystal_size_mid 0.37
_exptl_crystal_size_min 0.37
_refine_diff_density_max 0.23
_refine_diff_density_min -0.23
_refine_ls_extinction_method none
_refine_ls_goodness_of_fit_obs 1.05
_refine_ls_number_parameters 503
_refine_ls_number_reflns 4622
_refine_ls_R_factor_obs 0.055
_refine_ls_shift/esd_max 0.18
_refine_ls_structure_factor_coef F
_refine_ls_weighting_scheme empirical
_refine_ls_wR_factor_obs 0.074
_reflns_number_observed 4622
_reflns_number_total 6014
_reflns_observed_criterion I>3\s(I)
_cod_data_source_file ab1235.cif
_cod_data_source_block ab1235b
_cod_original_cell_volume 4618.6(3)
_cod_original_formula_sum ' C17 H20 O2 '
_cod_database_code 2003622

loop_
_symmetry_equiv_pos_as_xyz
x,y,z
-y,x-y,2/3+z
y-x,-x,1/3+z
-x,-y,z
y,y-x,2/3+z
x-y,x,1/3+z

loop_
_atom_site_label
_atom_site_fract_x
_atom_site_fract_y
_atom_site_fract_z
_atom_site_U_iso_or_equiv
C(1)A 0.3000(2) 0.3303(2) 0.2500 .069(2)
C(2)A 0.3748(2) 0.3627(2) 0.3044(4) .087(2)
C(3)A 0.3775(4) 0.3877(4) 0.4320(6) .124(4)
O(4)A 0.2776(1) 0.3815(1) 0.2589(3) .083(1)
O(5)A 0.4236(2) 0.4232(2) 0.2342(3) .096(1)
C(11)A 0.2977(2) 0.3088(2) 0.1196(4) .072(2)
C(12)A 0.3436(2) 0.2891(2) 0.0722(5) .089(2)
C(13)A 0.3379(3) 0.2675(3) -0.0447(5) .101(3)
C(14)A 0.2872(3) 0.2655(3) -0.1203(5) .102(3)
C(15)A 0.2421(3) 0.2866(3) -0.0720(5) .113(3)
C(16)A 0.2471(3) 0.3074(3) 0.0451(5) .096(3)
C(17)A 0.2807(7) 0.2425(7) -0.2498(8) .155(7)
C(21)A 0.2471(2) 0.2660(2) 0.3207(4) .080(2)
C(22)A 0.2572(3) 0.2093(3) 0.3354(6) .115(3)
C(23)A 0.2096(4) 0.1508(3) 0.4001(7) .142(4)
C(24)A 0.1511(4) 0.1460(3) 0.4488(6) .147(4)
C(25)A 0.1401(4) 0.2018(4) 0.4311(8) .162(4)
C(26)A 0.1880(3) 0.2611(3) 0.3697(6) .119(3)
C(27)A 0.0986(6) 0.0813(4) 0.5200(9) .247(7)
C(1)B 0.3923(2) 0.5704(2) 0.0873(3) .068(2)
C(2)B 0.4276(2) 0.5578(2) -0.0220(4) .076(2)
C(3)B 0.3805(3) 0.4883(3) -0.0854(6) .096(3)
O(4)B 0.3739(2) 0.5146(1) 0.1709(3) .084(1)
O(5)B 0.4904(2) 0.5586(2) 0.0172(3) .091(2)
C(11)B 0.4432(2) 0.6409(2) 0.1466(3) .066(2)
C(12)B 0.4845(2) 0.7027(2) 0.0831(4) .070(2)
C(13)B 0.5315(2) 0.7658(2) 0.1391(4) .074(2)
C(14)B 0.5399(2) 0.7696(2) 0.2615(4) .073(2)
C(15)B 0.4983(2) 0.7090(2) 0.3259(4) .081(2)
C(16)B 0.4505(2) 0.6459(2) 0.2718(4) .078(2)
C(17)B 0.5929(3) 0.8369(3) 0.3215(6) .099(3)
C(21)B 0.3229(2) 0.5669(2) 0.0495(4) .070(2)
C(22)B 0.3228(2) 0.6179(2) -0.0233(5) .084(2)
C(23)B 0.2606(2) 0.6136(2) -0.0614(5) .087(2)
C(24)B 0.1959(2) 0.5589(2) -0.0251(4) .078(2)
C(25)B 0.1958(2) 0.5084(2) 0.0475(4) .086(2)
C(26)B 0.2580(2) 0.5117(2) 0.0848(4) .083(2)
C(27)B 0.1286(3) 0.5552(4) -0.0665(7) .105(3)
H2A 0.386(2) 0.327(2) 0.298(3) .037(9)
H31A 0.348(3) 0.349(3) 0.481(5) .089(20)
H32A 0.432(4) 0.415(4) 0.451(7) .138(24)
H33A 0.361(3) 0.426(3) 0.430(6) .109(-)
H4A 0.306(2) 0.418(3) 0.214(5) .080(16)
H5A 0.438(4) 0.395(4) 0.213(8) .159(33)
H12A 0.381(2) 0.290(2) 0.115(4) .058(11)
H13A 0.369(3) 0.256(2) -0.079(5) .078(15)
H15A 0.200(3) 0.284(3) -0.123(6) .109(19)
H16A 0.212(3) 0.321(3) 0.077(5) .083(15)
H171A 0.255(4) 0.263(4) -0.296(8) .151(32)
H172A 0.321(4) 0.242(4) -0.278(7) .127(32)
H173A 0.252(5) 0.193(5) -0.248(10) .201(47)
H22A 0.297(3) 0.204(3) 0.288(5) .087(16)
H23A 0.216(3) 0.103(3) 0.405(5) .104(18)
H25A 0.098(4) 0.200(4) 0.464(7) .139(25)
H26A 0.181(3) 0.297(3) 0.359(5) .080(16)
H271A 0.086(5) 0.091(5) 0.595(10) .278
H272A 0.064(6) 0.049(8) 0.460(16) .287
H273A 0.116 0.053 0.551 .217
H2B 0.445(2) 0.601(2) -0.075(4) .071(3)
H31B 0.405(2) 0.482(2) -0.156(5) .073(14)
H32B 0.365(3) 0.450(3) -0.033(6) .094(19)
H33B 0.335(3) 0.482(3) -0.114(5) .107(20)
H4B 0.407(2) 0.506(2) 0.184(4) .063(15)
H51B 0.515(5) 0.605(6) 0.039(9) .083(34)
H52B 0.491(4) 0.520(4) 0.005(6) .045(20)
H12B 0.478(2) 0.700(2) -0.003(4) .053(11)
H13B 0.558(2) 0.810(2) 0.085(4) .073(13)
H15B 0.503(2) 0.709(2) 0.404(5) .064(13)
H16B 0.418(2) 0.602(2) 0.313(3) .047(10)
H171B 0.578(3) 0.868(3) 0.330(5) .086(17)
H172B 0.607(3) 0.827(3) 0.416(7) .118(21)
H173B 0.635(3) 0.862(3) 0.280(6) .102(20)
H22B 0.366(3) 0.652(3) -0.056(4) .072(14)
H23B 0.265(2) 0.651(2) -0.115(4) .076(14)
H25B 0.151(3) 0.470(3) 0.074(5) .084(15)
H26B 0.257(2) 0.480(3) 0.134(5) .073(15)
H271B 0.126(3) 0.596(3) -0.044(6) .102(20)
H272B 0.089(3) 0.526(3) -0.029(5) .094(20)
H273B 0.114(4) 0.541(4) -0.150(8) .162(33)

loop_
_geom_angle_atom_site_label_1
_geom_angle_atom_site_label_2
_geom_angle_atom_site_label_3
_geom_angle
_geom_angle_publ_flag
C(11)A C(1)A C(21)A 108.8(2) yes
O(4)A C(1)A C(21)A 106.7(2) yes
O(4)A C(1)A C(11)A 109.5(2) yes
C(2)A C(1)A C(21)A 111.0(2) yes
C(2)A C(1)A C(11)A 112.6(3) yes
C(2)A C(1)A O(4)A 108.1(2) yes
C(1)A C(2)A O(5)A 109.3(4) yes
C(1)A C(2)A C(3)A 112.2(5) yes
C(3)A C(2)A O(5)A 107.7(5) yes
C(12)A C(11)A C(16)A 117.6(4) yes
C(22)A C(21)A C(26)A 117.3(5) yes
C(1)A C(11)A C(12)A 123.1(4) yes
C(1)A C(21)A C(22)A 120.3(4) yes
C(11)B C(1)B C(21)B 112.0(3) yes
O(4)B C(1)B C(21)B 106.8(3) yes
O(4)B C(1)B C(11)B 109.1(3) yes
C(2)B C(1)B C(21)B 109.9(3) yes
C(2)B C(1)B C(11)B 110.3(3) yes
C(2)B C(1)B O(4)B 108.7(3) yes
C(1)B C(2)B O(5)B 108.4(4) yes
C(1)B C(2)B C(3)B 113.7(4) yes
C(3)B C(2)B O(5)B 108.6(4) yes
C(12)B C(11)B C(16)B 116.2(3) yes
C(22)B C(21)B C(26)B 117.3(4) yes
C(1)B C(11)B C(12)B 123.3(3) yes
C(1)B C(21)B C(22)B 121.3(4) yes

loop_
_geom_bond_atom_site_label_1
_geom_bond_atom_site_label_2
_geom_bond_distance
_geom_bond_publ_flag
C(1)A C(2)A 1.543(5) yes
C(1)A O(4)A 1.430(6) yes
C(1)A C(11)A 1.526(4) yes
C(1)A C(21)A 1.521(4) yes
C(2)A C(3)A 1.520(9) yes
C(2)A O(5)A 1.446(5) yes
C(1)B C(2)B 1.542(6) yes
C(1)B O(4)B 1.426(5) yes
C(1)B C(11)B 1.527(4) yes
C(1)B C(21)B 1.537(6) yes
C(2)B C(3)B 1.517(6) yes
C(2)B O(5)B 1.432(6) yes

loop_
_geom_torsion_atom_site_label_1
_geom_torsion_atom_site_label_2
_geom_torsion_atom_site_label_3
_geom_torsion_atom_site_label_4
_geom_torsion
_geom_torsion_publ_flag
C(2)A C(1)A C(21)A C(22)A -58.1(6) yes
C(2)A C(1)A C(11)A C(12)A 28.3(5) yes
O(4)A C(1)A C(2)A O(5)A -63.8(4) yes
O(4)A C(1)A C(2)A C(3)A 55.6(5) yes
C(11)A C(1)A C(2)A O(5)A 57.4(4) yes
C(11)A C(1)A C(2)A C(3)A 176.8(4) yes
C(21)A C(1)A C(2)A O(5)A 179.5(3) yes
C(21)A C(1)A C(2)A C(3)A -61.1(5) yes
C(2)B C(1)B C(21)B C(22)B -68.1(5) yes
C(2)B C(1)B C(11)B C(12)B 44.0(5) yes
O(4)B C(1)B C(2)B O(5)B -61.1(4) yes
O(4)B C(1)B C(2)B C(3)B 59.7(5) yes
C(11)B C(1)B C(2)B O(5)B 58.5(4) yes
C(11)B C(1)B C(2)B C(3)B 179.3(4) yes
C(21)B C(1)B C(2)B O(5)B -177.6(3) yes
C(21)B C(1)B C(2)B C(3)B -56.8(5) yes
